data_4306440
loop_
_publ_author_name
'Carsten Knapp'
'Paul G. Watson'
'Enno Lork'
'Daniel H. Friese'
'R\"udiger Mews'
'Andreas Decken'

_publ_contact_author_address
;
Institut f\"ur Anorganische und Analytische Chemie
Albert-Ludwigs Universit\"at Freiburg
Albertstr. 21
79104 Freiburg i. Br.
Germany
;
_publ_contact_author_email carsten.knapp@ac.uni-freiburg.de
_publ_contact_author_fax +49-761-203-6150
_publ_contact_author_name 'Carsten Knapp'
_publ_contact_author_phone +49-761-203-6001
_publ_section_title
;
Trithiatetrazocine Cations, [RCN4S3]+; Planar Sulfur-Nitrogen 10\p
Aromatics
;
_journal_name_full 'Inorganic Chemistry'
_journal_page_first 10618
_journal_page_last 10625
_journal_paper_doi 10.1021/ic801253f
_journal_volume 47
_journal_year 2008
_chemical_formula_moiety 'C3 N5.04 S3, 6(C3 H6 N5 S3), 2(C H1.98 Cl2), 7(As F6)'
_chemical_formula_sum 'C23 H40 As7 Cl4 F42 N35 S21'
_chemical_formula_weight 2944.40
_chemical_name_systematic
; 
 ? 
;
_space_group_IT_number 147
_symmetry_cell_setting trigonal
_symmetry_space_group_name_Hall '-P 3'
_symmetry_space_group_name_H-M 'P -3'
_atom_sites_solution_hydrogens geom
_atom_sites_solution_primary direct
_atom_sites_solution_secondary difmap
_audit_creation_method SHELXL-97
_cell_angle_alpha 90.00
_cell_angle_beta 90.00
_cell_angle_gamma 120.00
_cell_formula_units_Z 1
_cell_length_a 18.6900(10)
_cell_length_b 18.6900(10)
_cell_length_c 7.7660(10)
_cell_measurement_reflns_used 81
_cell_measurement_temperature 173(2)
_cell_measurement_theta_max 13.741
_cell_measurement_theta_min 5.026
_cell_volume 2349.3(4)
_computing_cell_refinement 'Siemens XSCANS'
_computing_data_collection 'Siemens XSCANS'
_computing_data_reduction 'Siemens XSCANS'
_computing_molecular_graphics Diamond
_computing_publication_material 'Siemens SHELXTL'
_computing_structure_refinement 'SHELXL-97 (Sheldrick, 1997)'
_computing_structure_solution 'SHELXS-97 (Sheldrick, 1990)'
_diffrn_ambient_temperature 173(2)
_diffrn_measured_fraction_theta_full 0.999
_diffrn_measured_fraction_theta_max 0.999
_diffrn_measurement_device_type 'Siemens P4'
_diffrn_measurement_method '2\q/\w scans'
_diffrn_radiation_monochromator graphite
_diffrn_radiation_source 'normal-focus sealed tube'
_diffrn_radiation_type MoK\a
_diffrn_radiation_wavelength 0.71073
_diffrn_reflns_av_R_equivalents 0.0415
_diffrn_reflns_av_sigmaI/netI 0.0504
_diffrn_reflns_limit_h_max 21
_diffrn_reflns_limit_h_min -21
_diffrn_reflns_limit_k_max 24
_diffrn_reflns_limit_k_min -24
_diffrn_reflns_limit_l_max 9
_diffrn_reflns_limit_l_min -10
_diffrn_reflns_number 12407
_diffrn_reflns_theta_full 27.51
_diffrn_reflns_theta_max 27.51
_diffrn_reflns_theta_min 2.52
_diffrn_standards_decay_% 'random variation +/-2.0'
_diffrn_standards_interval_count 197
_diffrn_standards_number 3
_exptl_absorpt_coefficient_mu 3.174
_exptl_absorpt_correction_T_max 0.3865
_exptl_absorpt_correction_T_min 0.1847
_exptl_absorpt_correction_type refdelf
_exptl_absorpt_process_details 'Stuart & Walker, Acta Cryst A, 1983'
_exptl_crystal_colour red
_exptl_crystal_density_diffrn 2.081
_exptl_crystal_density_method 'not measured'
_exptl_crystal_F_000 1436
_exptl_crystal_size_max 0.70
_exptl_crystal_size_mid 0.30
_exptl_crystal_size_min 0.30
_refine_diff_density_max 0.774
_refine_diff_density_min -0.798
_refine_diff_density_rms 0.105
_refine_ls_extinction_method none
_refine_ls_goodness_of_fit_ref 1.021
_refine_ls_hydrogen_treatment constr
_refine_ls_matrix_type full
_refine_ls_number_parameters 223
_refine_ls_number_reflns 3609
_refine_ls_number_restraints 0
_refine_ls_restrained_S_all 1.021
_refine_ls_R_factor_all 0.1001
_refine_ls_R_factor_gt 0.0615
_refine_ls_shift/su_max 0.002
_refine_ls_shift/su_mean 0.000
_refine_ls_structure_factor_coef Fsqd
_refine_ls_weighting_details 'calc w=1/[\s^2^(Fo^2^)+(0.0824P)^2^+4.2546P] where P=(Fo^2^+2Fc^2^)/3'
_refine_ls_weighting_scheme calc
_refine_ls_wR_factor_gt 0.1496
_refine_ls_wR_factor_ref 0.1723
_reflns_number_gt 2368
_reflns_number_total 3609
_reflns_threshold_expression >2sigma(I)
_cod_data_source_file ic801253f_si_002_3.cif
_cod_data_source_block 2d
_cod_depositor_comments
;
The following automatic conversions were performed:
'_symmetry_cell_setting' value 'Trigonal' changed to 'trigonal' according
to '/home/saulius/struct/CIF-dictionaries/cif_core.dic' dictionary named
'cif_core.dic' version 2.4.1 from
2010-06-29.

'_exptl_absorpt_correction_type' value 'refdelF' changed to
'refdelf' according to
'/home/saulius/struct/CIF-dictionaries/cif_core.dic' dictionary named
'cif_core.dic' version 2.4.1 from 2010-06-29.

Automatic conversion script
Id: cif_fix_enum 1527 2010-12-29 10:47:43Z saulius 
;
_cod_database_code 4306440

loop_
_symmetry_equiv_pos_as_xyz
'x, y, z'
'-y, x-y, z'
'-x+y, -x, z'
'-x, -y, -z'
'y, -x+y, -z'
'x-y, x, -z'

loop_
_atom_site_label
_atom_site_type_symbol
_atom_site_fract_x
_atom_site_fract_y
_atom_site_fract_z
_atom_site_U_iso_or_equiv
_atom_site_adp_type
_atom_site_occupancy
_atom_site_symmetry_multiplicity
_atom_site_calc_flag
_atom_site_refinement_flags
_atom_site_disorder_assembly
_atom_site_disorder_group
As1 As 0.0000 0.0000 0.0000 0.0363(3) Uani 1 6 d S . .
F1 F 0.0653(3) -0.0146(3) -0.1276(5) 0.0834(13) Uani 1 1 d . . .
As2 As 0.30990(4) 0.39791(5) 0.30878(9) 0.0627(3) Uani 1 1 d . . .
F2 F 0.4051(3) 0.4737(3) 0.2610(7) 0.1061(17) Uani 1 1 d . . .
F3 F 0.2656(4) 0.4187(4) 0.1413(8) 0.133(2) Uani 1 1 d . . .
F4 F 0.2928(4) 0.4586(5) 0.4405(10) 0.158(3) Uani 1 1 d . . .
F5 F 0.2115(3) 0.3186(5) 0.3607(10) 0.149(3) Uani 1 1 d . . .
F6 F 0.3233(4) 0.3315(5) 0.1899(11) 0.168(3) Uani 1 1 d . . .
F7 F 0.3474(4) 0.3731(5) 0.4815(9) 0.163(3) Uani 1 1 d . . .
C1 C 0.4702(3) 0.3222(3) 0.1361(8) 0.0458(12) Uani 1 1 d . . .
N5 N 0.5246(3) 0.3832(3) 0.2357(7) 0.0528(12) Uani 1 1 d . . .
C2 C 0.5749(4) 0.4677(4) 0.1676(11) 0.073(2) Uani 1 1 d . . .
H2A H 0.5420 0.4791 0.0855 0.087 Uiso 1 1 calc R . .
H2B H 0.6237 0.4728 0.1093 0.087 Uiso 1 1 calc R . .
H2C H 0.5923 0.5074 0.2627 0.087 Uiso 1 1 calc R . .
C3 C 0.5390(5) 0.3695(5) 0.4130(10) 0.079(2) Uani 1 1 d . . .
H3A H 0.5380 0.4116 0.4865 0.095 Uiso 1 1 calc R . .
H3B H 0.5929 0.3731 0.4224 0.095 Uiso 1 1 calc R . .
H3C H 0.4956 0.3146 0.4499 0.095 Uiso 1 1 calc R . .
N1 N 0.4322(3) 0.2462(3) 0.2067(6) 0.0527(12) Uani 1 1 d . . .
S1 S 0.35113(10) 0.16408(9) 0.2097(2) 0.0579(4) Uani 1 1 d . . .
N2 N 0.2750(3) 0.1460(3) 0.0999(7) 0.0562(13) Uani 1 1 d . . .
S2 S 0.24212(9) 0.17777(10) -0.0527(3) 0.0614(4) Uani 1 1 d . . .
N3 N 0.3110(3) 0.2523(3) -0.1635(7) 0.0568(13) Uani 1 1 d . . .
S3 S 0.40262(10) 0.31777(10) -0.1760(2) 0.0553(4) Uani 1 1 d . . .
N4 N 0.4646(3) 0.3406(3) -0.0266(7) 0.0505(11) Uani 1 1 d . . .
Cl1 Cl 0.6667 0.3333 1.0919(5) 0.0889(10) Uani 1 3 d S . .
Cl2 Cl 0.7108(4) 0.3243(5) 0.7509(9) 0.0913(19) Uani 0.33 1 d P . .
C11 C 0.663(4) 0.3013(14) 0.869(3) 0.083(8) Uani 0.33 1 d P . .
H11A H 0.6454 0.2419 0.8795 0.100 Uiso 0.33 1 calc PR . .
H11B H 0.6145 0.3026 0.8218 0.100 Uiso 0.33 1 calc PR . .
S100 S 0.0945(5) 0.1304(4) 0.5042(10) 0.129(2) Uiso 0.50 1 d P . .
N100 N 0.0156(14) 0.0560(9) 0.499(2) 0.042(4) Uiso 0.28 1 d P . .
N200 N 0.0657(19) 0.1755(19) 0.487(4) 0.078(10) Uiso 0.28 1 d P . .
N300 N 0.1626(15) 0.1784(16) 0.493(3) 0.063(6) Uiso 0.28 1 d P . .
C100 C 0.042(2) 0.1792(17) 0.495(4) 0.069(8) Uiso 0.33 1 d P . .
C200 C 0.1491(17) 0.1990(18) 0.480(3) 0.025(6) Uiso 0.17 1 d P . .

loop_
_atom_site_aniso_label
_atom_site_aniso_U_11
_atom_site_aniso_U_22
_atom_site_aniso_U_33
_atom_site_aniso_U_23
_atom_site_aniso_U_13
_atom_site_aniso_U_12
As1 0.0370(4) 0.0370(4) 0.0349(6) 0.000 0.000 0.0185(2)
F1 0.094(3) 0.139(4) 0.058(2) 0.003(2) 0.015(2) 0.089(3)
As2 0.0578(4) 0.0859(5) 0.0548(4) -0.0216(3) -0.0098(3) 0.0436(4)
F2 0.075(3) 0.114(4) 0.106(4) 0.008(3) 0.014(3) 0.030(3)
F3 0.113(4) 0.189(6) 0.112(5) 0.005(4) -0.029(4) 0.086(5)
F4 0.115(4) 0.200(7) 0.174(7) -0.107(6) -0.006(4) 0.090(5)
F5 0.072(3) 0.172(6) 0.153(6) -0.017(5) -0.007(4) 0.023(4)
F6 0.134(5) 0.174(6) 0.231(8) -0.112(6) -0.029(5) 0.103(5)
F7 0.113(5) 0.219(8) 0.129(6) 0.061(5) -0.024(4) 0.061(5)
C1 0.041(3) 0.042(3) 0.054(3) 0.005(2) 0.004(2) 0.021(2)
N5 0.049(3) 0.048(3) 0.059(3) 0.000(2) -0.007(2) 0.023(2)
C2 0.052(4) 0.040(3) 0.109(6) -0.003(4) -0.011(4) 0.010(3)
C3 0.075(5) 0.080(5) 0.069(5) -0.010(4) -0.018(4) 0.030(4)
N1 0.051(3) 0.046(3) 0.055(3) 0.006(2) -0.003(2) 0.019(2)
S1 0.0548(9) 0.0438(8) 0.0657(10) 0.0161(7) -0.0014(7) 0.0175(7)
N2 0.045(3) 0.039(3) 0.078(4) 0.010(2) 0.005(2) 0.017(2)
S2 0.0435(8) 0.0508(9) 0.0854(12) 0.0056(8) -0.0067(8) 0.0203(7)
N3 0.057(3) 0.050(3) 0.062(3) 0.000(2) -0.011(3) 0.025(2)
S3 0.0564(9) 0.0508(8) 0.0523(9) 0.0109(7) -0.0011(7) 0.0219(7)
N4 0.045(3) 0.044(3) 0.057(3) 0.009(2) 0.004(2) 0.018(2)
Cl1 0.0981(16) 0.0981(16) 0.070(2) 0.000 0.000 0.0490(8)
Cl2 0.080(4) 0.103(5) 0.090(5) -0.005(4) 0.027(4) 0.046(4)
C11 0.119(18) 0.048(17) 0.073(14) 0.020(11) 0.02(2) 0.03(2)

loop_
_atom_type_symbol
_atom_type_description
_atom_type_scat_dispersion_real
_atom_type_scat_dispersion_imag
_atom_type_scat_source
C C 0.0033 0.0016 'International Tables Vol C Tables 4.2.6.8 and 6.1.1.4'
H H 0.0000 0.0000 'International Tables Vol C Tables 4.2.6.8 and 6.1.1.4'
N N 0.0061 0.0033 'International Tables Vol C Tables 4.2.6.8 and 6.1.1.4'
F F 0.0171 0.0103 'International Tables Vol C Tables 4.2.6.8 and 6.1.1.4'
S S 0.1246 0.1234 'International Tables Vol C Tables 4.2.6.8 and 6.1.1.4'
As As 0.0499 2.0058 'International Tables Vol C Tables 4.2.6.8 and 6.1.1.4'
Cl Cl 0.1484 0.1585 'International Tables Vol C Tables 4.2.6.8 and 6.1.1.4'

loop_
_geom_angle_atom_site_label_1
_geom_angle_atom_site_label_2
_geom_angle_atom_site_label_3
_geom_angle
_geom_angle_site_symmetry_1
_geom_angle_site_symmetry_3
_geom_angle_publ_flag
F1 As1 F1 89.4(2) 6 4 ?
F1 As1 F1 180.0(5) 6 3 ?
F1 As1 F1 90.6(2) 4 3 ?
F1 As1 F1 90.6(2) 6 . ?
F1 As1 F1 180.0(2) 4 . ?
F1 As1 F1 89.4(2) 3 . ?
F1 As1 F1 90.6(2) 6 2 ?
F1 As1 F1 90.6(2) 4 2 ?
F1 As1 F1 89.4(2) 3 2 ?
F1 As1 F1 89.4(2) . 2 ?
F1 As1 F1 89.4(2) 6 5 ?
F1 As1 F1 89.4(2) 4 5 ?
F1 As1 F1 90.6(2) 3 5 ?
F1 As1 F1 90.6(2) . 5 ?
F1 As1 F1 180.0(3) 2 5 ?
F6 As2 F2 90.9(3) . . ?
F6 As2 F4 175.3(4) . . ?
F2 As2 F4 92.5(3) . . ?
F6 As2 F7 89.9(5) . . ?
F2 As2 F7 89.8(3) . . ?
F4 As2 F7 87.0(5) . . ?
F6 As2 F3 91.0(4) . . ?
F2 As2 F3 94.0(3) . . ?
F4 As2 F3 91.9(4) . . ?
F7 As2 F3 176.0(3) . . ?
F6 As2 F5 89.0(4) . . ?
F2 As2 F5 179.2(3) . . ?
F4 As2 F5 87.6(4) . . ?
F7 As2 F5 89.4(3) . . ?
F3 As2 F5 86.7(3) . . ?
N4 C1 N5 117.2(5) . . ?
N4 C1 N1 126.3(5) . . ?
N5 C1 N1 116.1(5) . . ?
C1 N5 C3 122.1(5) . . ?
C1 N5 C2 120.9(5) . . ?
C3 N5 C2 117.0(6) . . ?
C1 N1 S1 143.4(4) . . ?
N1 S1 N2 123.7(3) . . ?
S1 N2 S2 145.1(3) . . ?
N2 S2 N3 115.9(3) . . ?
S3 N3 S2 145.5(4) . . ?
N3 S3 N4 124.0(3) . . ?
C1 N4 S3 142.2(4) . . ?
Cl2 C11 Cl1 135(4) . . ?

loop_
_geom_bond_atom_site_label_1
_geom_bond_atom_site_label_2
_geom_bond_distance
_geom_bond_site_symmetry_2
_geom_bond_publ_flag
As1 F1 1.698(4) 6 ?
As1 F1 1.698(4) 4 ?
As1 F1 1.698(4) 3 ?
As1 F1 1.698(4) . ?
As1 F1 1.698(4) 2 ?
As1 F1 1.698(4) 5 ?
As2 F6 1.663(5) . ?
As2 F2 1.670(5) . ?
As2 F4 1.673(5) . ?
As2 F7 1.683(6) . ?
As2 F3 1.689(6) . ?
As2 F5 1.737(6) . ?
C1 N4 1.327(7) . ?
C1 N5 1.331(7) . ?
C1 N1 1.347(7) . ?
N5 C3 1.449(9) . ?
N5 C2 1.475(8) . ?
N1 S1 1.526(5) . ?
S1 N2 1.544(5) . ?
N2 S2 1.581(6) . ?
S2 N3 1.595(5) . ?
N3 S3 1.532(5) . ?
S3 N4 1.542(5) . ?
Cl1 C11 1.82(2) . ?
Cl2 C11 1.20(4) . ?
